data_4119871
loop_
_publ_author_name
'Randara Pulukkody'
'Samuel J. Kyran'
'Ryan D. Bethel'
'Chung-Hung Hsieh'
'Michael B. Hall'
'Donald J. Darensbourg'
'Marcetta Y. Darensbourg'

_publ_section_title
;
 Carbon Monoxide Induced Reductive Elimination of Disulfide in an
 N-Heterocyclic Carbene (NHC)/ Thiolate Dinitrosyl Iron Complex (DNIC)
;
_journal_name_full 'Journal of the American Chemical Society'
_journal_page_first 8423
_journal_page_last 8430
_journal_paper_doi 10.1021/ja403916v
_journal_volume 135
_journal_year 2013
_chemical_formula_sum 'C58 H72 Fe2 N8 O5 S2'
_chemical_formula_weight 1137.06
_chemical_name_systematic
; 
 ? 
;
_space_group_IT_number 14
_symmetry_cell_setting monoclinic
_symmetry_space_group_name_Hall '-P 2ybc'
_symmetry_space_group_name_H-M 'P 1 21/c 1'
_atom_sites_solution_hydrogens geom
_atom_sites_solution_primary direct
_atom_sites_solution_secondary difmap
_audit_creation_method SHELXL-97
_cell_angle_alpha 90.00
_cell_angle_beta 92.640(9)
_cell_angle_gamma 90.00
_cell_formula_units_Z 2
_cell_length_a 16.241(4)
_cell_length_b 8.1981(19)
_cell_length_c 22.138(5)
_cell_measurement_temperature 110(2)
_cell_measurement_theta_max 18.69
_cell_measurement_theta_min 2.18
_cell_volume 2944.4(12)
_computing_cell_refinement 'Bruker APEXII'
_computing_data_collection 'Bruker APEXII'
_computing_data_reduction 'Bruker SAINT'
_computing_molecular_graphics 'Bruker SHELXTL'
_computing_publication_material 'Bruker SHELXTL'
_computing_structure_refinement 'SHELXL-97 (Sheldrick, 1997)'
_computing_structure_solution 'SHELXS-97 (Sheldrick, 1990)'
_diffrn_ambient_temperature 110(2)
_diffrn_measured_fraction_theta_full 1.000
_diffrn_measured_fraction_theta_max 1.000
_diffrn_measurement_device_type 'Bruker APEX-II CCD'
_diffrn_measurement_method '\f and \w scans'
_diffrn_radiation_monochromator graphite
_diffrn_radiation_source 'fine-focus sealed tube'
_diffrn_radiation_type MoK\a
_diffrn_radiation_wavelength 0.71073
_diffrn_reflns_av_R_equivalents 0.0974
_diffrn_reflns_av_sigmaI/netI 0.0751
_diffrn_reflns_limit_h_max 19
_diffrn_reflns_limit_h_min -19
_diffrn_reflns_limit_k_max 9
_diffrn_reflns_limit_k_min -9
_diffrn_reflns_limit_l_max 26
_diffrn_reflns_limit_l_min -26
_diffrn_reflns_number 28114
_diffrn_reflns_theta_full 25.00
_diffrn_reflns_theta_max 25.00
_diffrn_reflns_theta_min 1.26
_exptl_absorpt_coefficient_mu 0.616
_exptl_absorpt_correction_T_max 0.9878
_exptl_absorpt_correction_T_min 0.9297
_exptl_absorpt_correction_type multi-scan
_exptl_absorpt_process_details sadabs
_exptl_crystal_colour purple
_exptl_crystal_density_diffrn 1.283
_exptl_crystal_description needle
_exptl_crystal_F_000 1200
_exptl_crystal_size_max 0.12
_exptl_crystal_size_mid 0.04
_exptl_crystal_size_min 0.02
_refine_diff_density_max 0.724
_refine_diff_density_min -0.745
_refine_diff_density_rms 0.141
_refine_ls_extinction_method none
_refine_ls_goodness_of_fit_ref 1.066
_refine_ls_hydrogen_treatment mixed
_refine_ls_matrix_type full
_refine_ls_number_parameters 331
_refine_ls_number_reflns 5199
_refine_ls_number_restraints 6
_refine_ls_restrained_S_all 1.068
_refine_ls_R_factor_all 0.0995
_refine_ls_R_factor_gt 0.0589
_refine_ls_shift/su_max 0.000
_refine_ls_shift/su_mean 0.000
_refine_ls_structure_factor_coef Fsqd
_refine_ls_weighting_details 'calc w=1/[\s^2^(Fo^2^)+(0.1054P)^2^+0.8571P] where P=(Fo^2^+2Fc^2^)/3'
_refine_ls_weighting_scheme calc
_refine_ls_wR_factor_gt 0.1573
_refine_ls_wR_factor_ref 0.1956
_reflns_number_gt 3471
_reflns_number_total 5199
_reflns_threshold_expression >2sigma(I)
_cod_data_source_file ja403916v_si_002_2.cif
_cod_data_source_block mm
_cod_database_code 4119871

loop_
_symmetry_equiv_pos_as_xyz
'x, y, z'
'-x, y+1/2, -z+1/2'
'-x, -y, -z'
'x, -y-1/2, z-1/2'

loop_
_atom_site_label
_atom_site_type_symbol
_atom_site_fract_x
_atom_site_fract_y
_atom_site_fract_z
_atom_site_U_iso_or_equiv
_atom_site_adp_type
_atom_site_occupancy
_atom_site_symmetry_multiplicity
_atom_site_calc_flag
_atom_site_refinement_flags
Fe1 Fe 0.31522(4) -0.15208(7) 0.31217(3) 0.0285(2) Uani 1 1 d .
N1 N 0.3750(2) -0.1858(4) 0.37473(17) 0.0332(9) Uani 1 1 d .
N2 N 0.3509(2) -0.2272(4) 0.24854(17) 0.0338(9) Uani 1 1 d .
N3 N 0.3077(2) 0.2026(4) 0.34810(16) 0.0330(9) Uani 1 1 d .
N4 N 0.3030(2) 0.1795(4) 0.25009(16) 0.0329(9) Uani 1 1 d .
O1 O 0.4247(2) -0.2256(4) 0.41200(15) 0.0471(9) Uani 1 1 d .
O2 O 0.3876(2) -0.2891(4) 0.20962(15) 0.0452(9) Uani 1 1 d .
S1 S 0.19061(8) -0.24849(15) 0.33354(7) 0.0461(4) Uani 1 1 d .
C1 C 0.3083(3) 0.0960(5) 0.30239(19) 0.0307(10) Uani 1 1 d .
C2 C 0.2995(4) 0.3744(5) 0.3277(2) 0.0456(13) Uani 1 1 d .
H2A H 0.3462 0.4417 0.3437 0.055 Uiso 1 1 calc R
H2B H 0.2471 0.4230 0.3403 0.055 Uiso 1 1 calc R
C3 C 0.3003(4) 0.3574(5) 0.2593(2) 0.0501(14) Uani 1 1 d .
H3A H 0.2500 0.4052 0.2395 0.060 Uiso 1 1 calc R
H3B H 0.3493 0.4110 0.2433 0.060 Uiso 1 1 calc R
C4 C 0.3025(3) 0.1131(5) 0.19046(19) 0.0298(10) Uani 1 1 d .
C5 C 0.3773(3) 0.0854(6) 0.1636(2) 0.0366(11) Uani 1 1 d .
C6 C 0.3756(3) 0.0295(5) 0.1052(2) 0.0387(11) Uani 1 1 d .
H6 H 0.4263 0.0105 0.0867 0.046 Uiso 1 1 calc R
C7 C 0.3023(3) -0.0005(6) 0.0722(2) 0.0428(12) Uani 1 1 d .
C8 C 0.2292(3) 0.0280(6) 0.1004(2) 0.0433(12) Uani 1 1 d .
H8 H 0.1785 0.0076 0.0785 0.052 Uiso 1 1 calc R
C9 C 0.2274(3) 0.0851(6) 0.1592(2) 0.0382(11) Uani 1 1 d .
C10 C 0.4583(3) 0.1143(6) 0.1989(2) 0.0449(13) Uani 1 1 d .
H10A H 0.5042 0.0829 0.1741 0.067 Uiso 1 1 calc R
H10B H 0.4598 0.0486 0.2359 0.067 Uiso 1 1 calc R
H10C H 0.4632 0.2301 0.2095 0.067 Uiso 1 1 calc R
C11 C 0.3022(4) -0.0612(7) 0.0078(2) 0.0594(16) Uani 1 1 d .
H11A H 0.3503 -0.0176 -0.0119 0.089 Uiso 1 1 calc R
H11B H 0.2518 -0.0247 -0.0142 0.089 Uiso 1 1 calc R
H11C H 0.3044 -0.1807 0.0077 0.089 Uiso 1 1 calc R
C12 C 0.1468(3) 0.1189(7) 0.1885(3) 0.0528(14) Uani 1 1 d .
H12A H 0.1404 0.2367 0.1941 0.079 Uiso 1 1 calc R
H12B H 0.1469 0.0645 0.2280 0.079 Uiso 1 1 calc R
H12C H 0.1010 0.0773 0.1626 0.079 Uiso 1 1 calc R
C13 C 0.3092(3) 0.1613(5) 0.41064(19) 0.0309(10) Uani 1 1 d .
C14 C 0.3851(3) 0.1543(5) 0.4426(2) 0.0337(11) Uani 1 1 d .
C15 C 0.3860(3) 0.1116(5) 0.5027(2) 0.0405(12) Uani 1 1 d .
H15 H 0.4374 0.1075 0.5250 0.049 Uiso 1 1 calc R
C16 C 0.3141(3) 0.0741(6) 0.5321(2) 0.0402(12) Uani 1 1 d .
C17 C 0.2401(3) 0.0894(6) 0.4988(2) 0.0393(12) Uani 1 1 d .
H17 H 0.1903 0.0681 0.5183 0.047 Uiso 1 1 calc R
C18 C 0.2351(3) 0.1344(5) 0.4383(2) 0.0343(11) Uani 1 1 d .
C19 C 0.1533(3) 0.1531(7) 0.4044(2) 0.0474(13) Uani 1 1 d .
H19A H 0.1473 0.2655 0.3898 0.071 Uiso 1 1 calc R
H19B H 0.1088 0.1280 0.4314 0.071 Uiso 1 1 calc R
H19C H 0.1505 0.0779 0.3699 0.071 Uiso 1 1 calc R
C20 C 0.4647(3) 0.1888(6) 0.4117(3) 0.0492(13) Uani 1 1 d .
H20A H 0.5109 0.1879 0.4418 0.074 Uiso 1 1 calc R
H20B H 0.4612 0.2961 0.3922 0.074 Uiso 1 1 calc R
H20C H 0.4734 0.1048 0.3812 0.074 Uiso 1 1 calc R
C21 C 0.3164(4) 0.0201(6) 0.5967(2) 0.0527(15) Uani 1 1 d .
H21A H 0.2681 0.0631 0.6164 0.079 Uiso 1 1 calc R
H21B H 0.3667 0.0611 0.6176 0.079 Uiso 1 1 calc R
H21C H 0.3158 -0.0994 0.5984 0.079 Uiso 1 1 calc R
C22 C 0.1382(3) -0.3346(7) 0.2701(3) 0.0602(10) Uani 1 1 d .
C23 C 0.1543(3) -0.2974(7) 0.2107(3) 0.0602(10) Uani 1 1 d .
H23 H 0.1977 -0.2237 0.2029 0.072 Uiso 1 1 calc R
C24 C 0.1087(3) -0.3653(6) 0.1620(3) 0.0602(10) Uani 1 1 d .
H24 H 0.1204 -0.3377 0.1216 0.072 Uiso 1 1 calc R
C25 C 0.0461(4) -0.4730(8) 0.1736(4) 0.0858(16) Uani 1 1 d .
H25 H 0.0145 -0.5198 0.1408 0.103 Uiso 1 1 calc R
C26 C 0.0292(4) -0.5128(8) 0.2307(4) 0.0858(16) Uani 1 1 d .
H26 H -0.0144 -0.5869 0.2377 0.103 Uiso 1 1 calc R
C27 C 0.0751(3) -0.4463(8) 0.2801(4) 0.0858(16) Uani 1 1 d .
H27 H 0.0634 -0.4770 0.3202 0.103 Uiso 1 1 calc R
C28 C 0.0404(10) 0.7400(15) 0.9765(6) 0.197(7) Uani 1 1 d D
H28A H 0.0752 0.7206 0.9422 0.296 Uiso 1 1 calc R
H28B H -0.0094 0.6730 0.9721 0.296 Uiso 1 1 calc R
H28C H 0.0709 0.7110 1.0142 0.296 Uiso 1 1 calc R
C29 C 0.0215(16) 0.882(2) 0.9779(13) 0.285(14) Uani 1 1 d D
H29A H -0.023(5) 0.947(8) 0.973(16) 0.342 Uiso 1 1 d D
H29B H 0.036(15) 0.977(8) 0.960(12) 0.342 Uiso 1 1 d D
O3 O -0.0179(8) 1.018(2) 0.9882(16) 0.156(10) Uani 0.50 1 d PD

loop_
_atom_site_aniso_label
_atom_site_aniso_U_11
_atom_site_aniso_U_22
_atom_site_aniso_U_33
_atom_site_aniso_U_23
_atom_site_aniso_U_13
_atom_site_aniso_U_12
Fe1 0.0303(4) 0.0216(4) 0.0335(4) 0.0027(3) 0.0010(3) 0.0007(3)
N1 0.039(2) 0.028(2) 0.032(2) 0.0016(17) 0.0012(18) 0.0040(17)
N2 0.041(2) 0.026(2) 0.033(2) 0.0007(17) -0.0043(18) 0.0007(17)
N3 0.048(2) 0.0195(18) 0.031(2) 0.0035(16) 0.0017(17) 0.0031(17)
N4 0.046(2) 0.0233(19) 0.030(2) 0.0042(16) 0.0033(17) 0.0040(17)
O1 0.053(2) 0.048(2) 0.039(2) 0.0052(16) -0.0108(18) 0.0095(17)
O2 0.063(2) 0.0379(19) 0.0350(19) -0.0056(16) 0.0059(17) 0.0074(17)
S1 0.0367(7) 0.0330(7) 0.0696(10) 0.0023(6) 0.0134(6) -0.0019(5)
C1 0.032(3) 0.026(2) 0.034(3) 0.0046(19) -0.001(2) 0.0025(19)
C2 0.075(4) 0.025(2) 0.036(3) 0.002(2) -0.001(3) 0.008(2)
C3 0.090(4) 0.025(3) 0.036(3) 0.004(2) 0.009(3) 0.010(3)
C4 0.039(3) 0.023(2) 0.028(2) 0.0042(18) 0.005(2) 0.0026(19)
C5 0.043(3) 0.031(2) 0.037(3) 0.007(2) 0.008(2) 0.000(2)
C6 0.051(3) 0.032(3) 0.034(3) 0.007(2) 0.011(2) 0.005(2)
C7 0.064(4) 0.031(3) 0.033(3) 0.005(2) 0.004(3) 0.006(2)
C8 0.058(3) 0.033(3) 0.038(3) 0.004(2) -0.009(2) 0.002(2)
C9 0.043(3) 0.032(2) 0.039(3) 0.010(2) 0.001(2) 0.010(2)
C10 0.040(3) 0.046(3) 0.049(3) 0.003(2) 0.006(2) -0.003(2)
C11 0.096(5) 0.046(3) 0.036(3) -0.003(3) 0.004(3) 0.006(3)
C12 0.040(3) 0.060(4) 0.059(4) 0.006(3) 0.006(3) 0.014(3)
C13 0.043(3) 0.021(2) 0.028(2) -0.0008(18) -0.001(2) 0.0009(19)
C14 0.039(3) 0.024(2) 0.038(3) -0.004(2) -0.003(2) -0.0023(19)
C15 0.047(3) 0.031(3) 0.042(3) -0.002(2) -0.011(2) -0.001(2)
C16 0.061(3) 0.027(2) 0.031(3) -0.005(2) -0.002(2) -0.002(2)
C17 0.043(3) 0.034(3) 0.041(3) -0.007(2) 0.009(2) -0.004(2)
C18 0.039(3) 0.032(2) 0.032(3) -0.002(2) 0.002(2) 0.003(2)
C19 0.038(3) 0.056(3) 0.048(3) -0.003(3) 0.000(2) 0.007(2)
C20 0.038(3) 0.046(3) 0.063(4) 0.010(3) 0.003(3) -0.012(2)
C21 0.083(4) 0.044(3) 0.031(3) 0.000(2) 0.001(3) 0.002(3)
C22 0.0447(19) 0.0400(18) 0.093(3) -0.0054(19) -0.0242(19) 0.0074(15)
C23 0.0447(19) 0.0400(18) 0.093(3) -0.0054(19) -0.0242(19) 0.0074(15)
C24 0.0447(19) 0.0400(18) 0.093(3) -0.0054(19) -0.0242(19) 0.0074(15)
C25 0.0327(19) 0.058(2) 0.167(5) -0.042(3) 0.002(2) 0.0026(17)
C26 0.0327(19) 0.058(2) 0.167(5) -0.042(3) 0.002(2) 0.0026(17)
C27 0.0327(19) 0.058(2) 0.167(5) -0.042(3) 0.002(2) 0.0026(17)
C28 0.282(18) 0.146(11) 0.176(12) -0.060(10) 0.148(13) -0.047(12)
C29 0.30(3) 0.22(2) 0.34(3) 0.07(2) 0.01(2) 0.17(3)
O3 0.050(12) 0.079(11) 0.34(3) -0.036(13) -0.029(13) 0.029(9)

loop_
_atom_type_symbol
_atom_type_description
_atom_type_scat_dispersion_real
_atom_type_scat_dispersion_imag
_atom_type_scat_source
C C 0.0033 0.0016 'International Tables Vol C Tables 4.2.6.8 and 6.1.1.4'
H H 0.0000 0.0000 'International Tables Vol C Tables 4.2.6.8 and 6.1.1.4'
N N 0.0061 0.0033 'International Tables Vol C Tables 4.2.6.8 and 6.1.1.4'
O O 0.0106 0.0060 'International Tables Vol C Tables 4.2.6.8 and 6.1.1.4'
S S 0.1246 0.1234 'International Tables Vol C Tables 4.2.6.8 and 6.1.1.4'
Fe Fe 0.3463 0.8444 'International Tables Vol C Tables 4.2.6.8 and 6.1.1.4'

loop_
_geom_angle_atom_site_label_1
_geom_angle_atom_site_label_2
_geom_angle_atom_site_label_3
_geom_angle
_geom_angle_site_symmetry_1
_geom_angle_site_symmetry_3
N2 Fe1 N1 115.26(18) . .
N2 Fe1 C1 107.29(17) . .
N1 Fe1 C1 106.13(17) . .
N2 Fe1 S1 113.62(13) . .
N1 Fe1 S1 105.14(13) . .
C1 Fe1 S1 109.06(12) . .
O1 N1 Fe1 168.4(3) . .
O2 N2 Fe1 168.5(3) . .
C1 N3 C13 125.4(4) . .
C1 N3 C2 113.2(4) . .
C13 N3 C2 121.2(3) . .
C1 N4 C4 126.8(4) . .
C1 N4 C3 112.7(4) . .
C4 N4 C3 120.4(3) . .
C22 S1 Fe1 112.4(2) . .
N3 C1 N4 108.4(4) . .
N3 C1 Fe1 124.8(3) . .
N4 C1 Fe1 126.7(3) . .
N3 C2 C3 102.2(4) . .
N3 C2 H2A 111.3 . .
C3 C2 H2A 111.3 . .
N3 C2 H2B 111.3 . .
C3 C2 H2B 111.3 . .
H2A C2 H2B 109.2 . .
N4 C3 C2 103.3(4) . .
N4 C3 H3A 111.1 . .
C2 C3 H3A 111.1 . .
N4 C3 H3B 111.1 . .
C2 C3 H3B 111.1 . .
H3A C3 H3B 109.1 . .
C9 C4 C5 121.4(4) . .
C9 C4 N4 119.3(4) . .
C5 C4 N4 119.3(4) . .
C6 C5 C4 118.4(4) . .
C6 C5 C10 121.2(4) . .
C4 C5 C10 120.3(4) . .
C5 C6 C7 122.4(4) . .
C5 C6 H6 118.8 . .
C7 C6 H6 118.8 . .
C8 C7 C6 117.6(4) . .
C8 C7 C11 121.1(5) . .
C6 C7 C11 121.3(5) . .
C7 C8 C9 122.5(5) . .
C7 C8 H8 118.8 . .
C9 C8 H8 118.8 . .
C8 C9 C4 117.7(4) . .
C8 C9 C12 121.5(5) . .
C4 C9 C12 120.8(4) . .
C5 C10 H10A 109.5 . .
C5 C10 H10B 109.5 . .
H10A C10 H10B 109.5 . .
C5 C10 H10C 109.5 . .
H10A C10 H10C 109.5 . .
H10B C10 H10C 109.5 . .
C7 C11 H11A 109.5 . .
C7 C11 H11B 109.5 . .
H11A C11 H11B 109.5 . .
C7 C11 H11C 109.5 . .
H11A C11 H11C 109.5 . .
H11B C11 H11C 109.5 . .
C9 C12 H12A 109.5 . .
C9 C12 H12B 109.5 . .
H12A C12 H12B 109.5 . .
C9 C12 H12C 109.5 . .
H12A C12 H12C 109.5 . .
H12B C12 H12C 109.5 . .
C14 C13 C18 122.2(4) . .
C14 C13 N3 118.6(4) . .
C18 C13 N3 119.2(4) . .
C15 C14 C13 118.2(4) . .
C15 C14 C20 120.8(4) . .
C13 C14 C20 121.0(4) . .
C14 C15 C16 122.3(5) . .
C14 C15 H15 118.8 . .
C16 C15 H15 118.8 . .
C17 C16 C15 117.0(4) . .
C17 C16 C21 121.3(5) . .
C15 C16 C21 121.7(5) . .
C16 C17 C18 123.3(4) . .
C16 C17 H17 118.4 . .
C18 C17 H17 118.4 . .
C17 C18 C13 116.9(4) . .
C17 C18 C19 121.3(4) . .
C13 C18 C19 121.8(4) . .
C18 C19 H19A 109.5 . .
C18 C19 H19B 109.5 . .
H19A C19 H19B 109.5 . .
C18 C19 H19C 109.5 . .
H19A C19 H19C 109.5 . .
H19B C19 H19C 109.5 . .
C14 C20 H20A 109.5 . .
C14 C20 H20B 109.5 . .
H20A C20 H20B 109.5 . .
C14 C20 H20C 109.5 . .
H20A C20 H20C 109.5 . .
H20B C20 H20C 109.5 . .
C16 C21 H21A 109.5 . .
C16 C21 H21B 109.5 . .
H21A C21 H21B 109.5 . .
C16 C21 H21C 109.5 . .
H21A C21 H21C 109.5 . .
H21B C21 H21C 109.5 . .
C23 C22 C27 117.7(6) . .
C23 C22 S1 124.3(5) . .
C27 C22 S1 117.9(6) . .
C22 C23 C24 121.9(6) . .
C22 C23 H23 119.1 . .
C24 C23 H23 119.1 . .
C25 C24 C23 118.8(7) . .
C25 C24 H24 120.6 . .
C23 C24 H24 120.6 . .
C26 C25 C24 120.9(7) . .
C26 C25 H25 119.5 . .
C24 C25 H25 119.5 . .
C25 C26 C27 120.9(7) . .
C25 C26 H26 119.6 . .
C27 C26 H26 119.6 . .
C22 C27 C26 119.8(8) . .
C22 C27 H27 120.1 . .
C26 C27 H27 120.1 . .
C29 C28 H28A 109.5 . .
C29 C28 H28B 109.5 . .
H28A C28 H28B 109.5 . .
C29 C28 H28C 109.5 . .
H28A C28 H28C 109.5 . .
H28B C28 H28C 109.5 . .
O3 C29 C28 139(3) 3_577 .
O3 C29 O3 38(2) 3_577 .
C28 C29 O3 162(3) . .
O3 C29 H29A 65(10) 3_577 .
C28 C29 H29A 141(5) . .
O3 C29 H29A 29(10) . .
O3 C29 H29B 72(10) 3_577 .
C28 C29 H29B 138(5) . .
O3 C29 H29B 59(5) . .
H29A C29 H29B 70(10) . .
O3 O3 C29 84(4) 3_577 3_577
O3 O3 C29 58(3) 3_577 .
C29 O3 C29 142(2) 3_577 .
O3 O3 H29A 95(10) 3_577 .
C29 O3 H29A 164(10) 3_577 .
C29 O3 H29A 40(6) . .
O3 O3 H29B 73(10) 3_577 .
C29 O3 H29B 130(10) 3_577 .
C29 O3 H29B 43.0(10) . .
H29A O3 H29B 63(10) . .

loop_
_geom_bond_atom_site_label_1
_geom_bond_atom_site_label_2
_geom_bond_distance
_geom_bond_site_symmetry_2
Fe1 N2 1.666(4) .
Fe1 N1 1.677(4) .
Fe1 C1 2.048(4) .
Fe1 S1 2.2433(14) .
N1 O1 1.174(5) .
N2 O2 1.184(5) .
N3 C1 1.337(6) .
N3 C13 1.425(5) .
N3 C2 1.483(5) .
N4 C1 1.345(5) .
N4 C4 1.428(5) .
N4 C3 1.473(5) .
S1 C22 1.756(6) .
C2 C3 1.523(7) .
C2 H2A 0.9900 .
C2 H2B 0.9900 .
C3 H3A 0.9900 .
C3 H3B 0.9900 .
C4 C9 1.394(6) .
C4 C5 1.396(6) .
C5 C6 1.369(6) .
C5 C10 1.517(7) .
C6 C7 1.390(7) .
C6 H6 0.9500 .
C7 C8 1.385(7) .
C7 C11 1.510(7) .
C8 C9 1.386(6) .
C8 H8 0.9500 .
C9 C12 1.513(7) .
C10 H10A 0.9800 .
C10 H10B 0.9800 .
C10 H10C 0.9800 .
C11 H11A 0.9800 .
C11 H11B 0.9800 .
C11 H11C 0.9800 .
C12 H12A 0.9800 .
C12 H12B 0.9800 .
C12 H12C 0.9800 .
C13 C14 1.394(6) .
C13 C18 1.394(6) .
C14 C15 1.375(6) .
C14 C20 1.517(6) .
C15 C16 1.398(7) .
C15 H15 0.9500 .
C16 C17 1.387(7) .
C16 C21 1.495(6) .
C17 C18 1.387(6) .
C17 H17 0.9500 .
C18 C19 1.503(7) .
C19 H19A 0.9800 .
C19 H19B 0.9800 .
C19 H19C 0.9800 .
C20 H20A 0.9800 .
C20 H20B 0.9800 .
C20 H20C 0.9800 .
C21 H21A 0.9800 .
C21 H21B 0.9800 .
C21 H21C 0.9800 .
C22 C23 1.388(9) .
C22 C27 1.399(8) .
C23 C24 1.395(8) .
C23 H23 0.9500 .
C24 C25 1.380(8) .
C24 H24 0.9500 .
C25 C26 1.345(10) .
C25 H25 0.9500 .
C26 C27 1.406(10) .
C26 H26 0.9500 .
C27 H27 0.9500 .
C28 C29 1.202(14) .
C28 H28A 0.9800 .
C28 H28B 0.9800 .
C28 H28C 0.9800 .
C29 O3 1.12(4) 3_577
C29 O3 1.313(17) .
C29 H29A 0.91(2) .
C29 H29B 0.92(2) .
O3 O3 0.82(4) 3_577
O3 C29 1.12(4) 3_577
O3 H29A 0.68(17) .
O3 H29B 1.16(8) .

loop_
_geom_torsion_atom_site_label_1
_geom_torsion_atom_site_label_2
_geom_torsion_atom_site_label_3
_geom_torsion_atom_site_label_4
_geom_torsion
_geom_torsion_site_symmetry_1
_geom_torsion_site_symmetry_4
N2 Fe1 N1 O1 -6.5(18) . .
C1 Fe1 N1 O1 -125.1(17) . .
S1 Fe1 N1 O1 119.4(17) . .
N1 Fe1 N2 O2 -1.6(18) . .
C1 Fe1 N2 O2 116.3(17) . .
S1 Fe1 N2 O2 -123.0(17) . .
N2 Fe1 S1 C22 -18.5(2) . .
N1 Fe1 S1 C22 -145.5(2) . .
C1 Fe1 S1 C22 101.1(2) . .
C13 N3 C1 N4 177.5(4) . .
C2 N3 C1 N4 1.5(5) . .
C13 N3 C1 Fe1 -2.1(6) . .
C2 N3 C1 Fe1 -178.1(3) . .
C4 N4 C1 N3 179.3(4) . .
C3 N4 C1 N3 1.3(5) . .
C4 N4 C1 Fe1 -1.2(7) . .
C3 N4 C1 Fe1 -179.2(4) . .
N2 Fe1 C1 N3 -157.9(4) . .
N1 Fe1 C1 N3 -34.2(4) . .
S1 Fe1 C1 N3 78.6(4) . .
N2 Fe1 C1 N4 22.6(4) . .
N1 Fe1 C1 N4 146.3(4) . .
S1 Fe1 C1 N4 -100.9(4) . .
C1 N3 C2 C3 -3.4(6) . .
C13 N3 C2 C3 -179.6(4) . .
C1 N4 C3 C2 -3.3(6) . .
C4 N4 C3 C2 178.5(4) . .
N3 C2 C3 N4 3.8(5) . .
C1 N4 C4 C9 95.7(5) . .
C3 N4 C4 C9 -86.4(6) . .
C1 N4 C4 C5 -87.5(6) . .
C3 N4 C4 C5 90.4(5) . .
C9 C4 C5 C6 0.0(6) . .
N4 C4 C5 C6 -176.7(4) . .
C9 C4 C5 C10 -179.0(4) . .
N4 C4 C5 C10 4.3(6) . .
C4 C5 C6 C7 -0.1(7) . .
C10 C5 C6 C7 178.9(4) . .
C5 C6 C7 C8 -0.1(7) . .
C5 C6 C7 C11 179.6(4) . .
C6 C7 C8 C9 0.3(7) . .
C11 C7 C8 C9 -179.4(4) . .
C7 C8 C9 C4 -0.4(7) . .
C7 C8 C9 C12 178.6(4) . .
C5 C4 C9 C8 0.2(6) . .
N4 C4 C9 C8 176.9(4) . .
C5 C4 C9 C12 -178.8(4) . .
N4 C4 C9 C12 -2.0(6) . .
C1 N3 C13 C14 93.5(5) . .
C2 N3 C13 C14 -90.8(5) . .
C1 N3 C13 C18 -88.6(6) . .
C2 N3 C13 C18 87.1(5) . .
C18 C13 C14 C15 3.2(6) . .
N3 C13 C14 C15 -178.9(4) . .
C18 C13 C14 C20 -178.2(4) . .
N3 C13 C14 C20 -0.3(6) . .
C13 C14 C15 C16 0.6(7) . .
C20 C14 C15 C16 -178.0(4) . .
C14 C15 C16 C17 -3.1(7) . .
C14 C15 C16 C21 177.0(4) . .
C15 C16 C17 C18 2.1(7) . .
C21 C16 C17 C18 -178.0(4) . .
C16 C17 C18 C13 1.4(7) . .
C16 C17 C18 C19 -178.6(4) . .
C14 C13 C18 C17 -4.1(6) . .
N3 C13 C18 C17 178.0(4) . .
C14 C13 C18 C19 175.9(4) . .
N3 C13 C18 C19 -2.0(6) . .
Fe1 S1 C22 C23 -22.6(5) . .
Fe1 S1 C22 C27 158.4(4) . .
C27 C22 C23 C24 1.4(8) . .
S1 C22 C23 C24 -177.6(4) . .
C22 C23 C24 C25 -0.4(8) . .
C23 C24 C25 C26 -0.1(9) . .
C24 C25 C26 C27 -0.3(10) . .
C23 C22 C27 C26 -1.8(8) . .
S1 C22 C27 C26 177.3(4) . .
C25 C26 C27 C22 1.3(9) . .
C28 C29 O3 O3 90(10) . 3_577
O3 C29 O3 C29 0.000(19) 3_577 3_577
C28 C29 O3 C29 90(10) . 3_577
